data_7720941
loop_
_publ_author_name
'Glok, Eduard'
'Schanbacher, Moritz'
'Luz, Christian'
'Radius, Udo'

_publ_section_title
;
 <i>N</i>-heterocyclic silylene complexes of group VI transition metal
 carbonyls.
;
_journal_issue 21
_journal_name_full 'Dalton transactions (Cambridge, England : 2003)'
_journal_page_first 8323
_journal_page_last 8331
_journal_paper_doi 10.1039/d6dt00663a
_journal_volume 55
_journal_year 2026
_chemical_formula_moiety 'C48 H57 Cr N5 O3 Si2'
_chemical_formula_sum 'C48 H57 Cr N5 O3 Si2'
_chemical_formula_weight 860.16
_space_group_crystal_system monoclinic
_space_group_IT_number 15
_space_group_name_Hall '-C 2yc'
_space_group_name_H-M_alt 'C 1 2/c 1'
_atom_sites_solution_hydrogens geom
_atom_sites_solution_primary dual
_atom_sites_solution_secondary difmap
_audit_creation_method SHELXL-2018/3
_audit_update_record
;
2026-03-18 deposited with the CCDC.	2026-04-28 downloaded from the CCDC.
;
_cell_angle_alpha 90
_cell_angle_beta 91.4820(10)
_cell_angle_gamma 90
_cell_formula_units_Z 4
_cell_length_a 16.5398(2)
_cell_length_b 15.1355(2)
_cell_length_c 18.5302(2)
_cell_measurement_reflns_used 12875
_cell_measurement_temperature 100(2)
_cell_measurement_theta_max 72.5100
_cell_measurement_theta_min 3.5160
_cell_volume 4637.26(10)
_computing_cell_refinement 'CrysAlisPro 1.171.40.53 (Rigaku OD, 2019)'
_computing_data_collection 'CrysAlisPro 1.171.40.53 (Rigaku OD, 2019)'
_computing_data_reduction 'CrysAlisPro 1.171.40.53 (Rigaku OD, 2019)'
_computing_molecular_graphics 'ShelXLe (Huebschle et all, 2011)'
_computing_publication_material 'SHELXL-2014/6 (Sheldrick, 2014)'
_computing_structure_refinement 'SHELXL-2018/3 (Sheldrick, 2018)'
_computing_structure_solution 'SHELXT 2014/5 (Sheldrick, 2014)'
_diffrn_ambient_temperature 100(2)
_diffrn_detector_area_resol_mean 10.000
_diffrn_measured_fraction_theta_full 1.000
_diffrn_measured_fraction_theta_max 0.988
_diffrn_measurement_device_type 'XtaLAB Synergy R, HyPix-Arc 150'
_diffrn_measurement_method w-scans
_diffrn_radiation_type CuK\a
_diffrn_radiation_wavelength 1.54184
_diffrn_reflns_av_R_equivalents 0.0348
_diffrn_reflns_av_unetI/netI 0.0312
_diffrn_reflns_Laue_measured_fraction_full 1.000
_diffrn_reflns_Laue_measured_fraction_max 0.988
_diffrn_reflns_limit_h_max 20
_diffrn_reflns_limit_h_min -19
_diffrn_reflns_limit_k_max 17
_diffrn_reflns_limit_k_min -18
_diffrn_reflns_limit_l_max 22
_diffrn_reflns_limit_l_min -22
_diffrn_reflns_number 24084
_diffrn_reflns_point_group_measured_fraction_full 1.000
_diffrn_reflns_point_group_measured_fraction_max 0.988
_diffrn_reflns_theta_full 67.684
_diffrn_reflns_theta_max 73.758
_diffrn_reflns_theta_min 3.960
_diffrn_source 'Rotating-anode X-ray tube'
_exptl_absorpt_coefficient_mu 2.878
_exptl_absorpt_correction_T_max 1.000
_exptl_absorpt_correction_T_min 0.669
_exptl_absorpt_correction_type gaussian
_exptl_absorpt_process_details
;
CrysAlisPro 1.171.42.72a (Rigaku Oxford Diffraction, 2022)
Empirical absorption correction using spherical harmonics,
implemented in SCALE3 ABSPACK scaling algorithm.
;
_exptl_crystal_colour yellow
_exptl_crystal_density_diffrn 1.232
_exptl_crystal_description block
_exptl_crystal_F_000 1824
_exptl_crystal_size_max 0.130
_exptl_crystal_size_mid 0.070
_exptl_crystal_size_min 0.040
_refine_diff_density_max 0.553
_refine_diff_density_min -0.437
_refine_diff_density_rms 0.047
_refine_ls_extinction_method none
_refine_ls_goodness_of_fit_ref 1.026
_refine_ls_hydrogen_treatment constr
_refine_ls_matrix_type full
_refine_ls_number_parameters 300
_refine_ls_number_reflns 4627
_refine_ls_number_restraints 9
_refine_ls_restrained_S_all 1.026
_refine_ls_R_factor_all 0.0569
_refine_ls_R_factor_gt 0.0459
_refine_ls_shift/su_max 0.001
_refine_ls_shift/su_mean 0.000
_refine_ls_structure_factor_coef Fsqd
_refine_ls_weighting_details 'w=1/[\s^2^(Fo^2^)+(0.0516P)^2^+7.2236P] where P=(Fo^2^+2Fc^2^)/3'
_refine_ls_weighting_scheme calc
_refine_ls_wR_factor_gt 0.1161
_refine_ls_wR_factor_ref 0.1229
_reflns_Friedel_coverage 0.000
_reflns_number_gt 3794
_reflns_number_total 4627
_reflns_threshold_expression 'I > 2\s(I)'
_cod_data_source_file d6dt00663a2.cif
_cod_data_source_block compound_8
_cod_depositor_comments 'Adding full bibliography for 7720939--7720944.cif.'
_cod_original_sg_symbol_H-M 'C 2/c'
_cod_database_code 7720941
_shelx_shelxl_version_number 2018/3
_shelx_space_group_comment
;
The symmetry employed for this shelxl refinement is uniquely defined
by the following loop, which should always be used as a source of
symmetry information in preference to the above space-group names.
They are only intended as comments.
;
_shelx_estimated_absorpt_t_min 0.706
_shelx_estimated_absorpt_t_max 0.894

loop_
_space_group_symop_operation_xyz
'x, y, z'
'-x, y, -z+1/2'
'x+1/2, y+1/2, z'
'-x+1/2, y+1/2, -z+1/2'
'-x, -y, -z'
'x, -y, z-1/2'
'-x+1/2, -y+1/2, -z'
'x+1/2, -y+1/2, z-1/2'

loop_
_atom_site_label
_atom_site_type_symbol
_atom_site_fract_x
_atom_site_fract_y
_atom_site_fract_z
_atom_site_U_iso_or_equiv
_atom_site_adp_type
_atom_site_occupancy
_atom_site_site_symmetry_order
_atom_site_calc_flag
_atom_site_refinement_flags_posn
_atom_site_refinement_flags_adp
_atom_site_refinement_flags_occupancy
_atom_site_disorder_assembly
_atom_site_disorder_group
C2_1 C 0.5287(4) -0.0220(4) 0.6744(4) 0.0669(18) Uani 0.5 1 d . . P A -1
H2A_1 H 0.524907 -0.086554 0.676499 0.100 Uiso 0.5 1 calc R U P A -1
H2B_1 H 0.584835 -0.004806 0.666019 0.100 Uiso 0.5 1 calc R U P A -1
H2C_1 H 0.493812 0.000121 0.634834 0.100 Uiso 0.5 1 calc R U P A -1
C3_1 C 0.4096(4) -0.0032(5) 0.7539(4) 0.077(2) Uani 0.5 1 d . . P A -1
H3A_1 H 0.403510 -0.066136 0.764805 0.116 Uiso 0.5 1 calc R U P A -1
H3B_1 H 0.382637 0.010027 0.707388 0.116 Uiso 0.5 1 calc R U P A -1
H3C_1 H 0.384962 0.032019 0.791891 0.116 Uiso 0.5 1 calc R U P A -1
C4_1 C 0.5490(5) -0.0085(4) 0.8078(4) 0.079(2) Uani 0.5 1 d . . P A -1
H4A_1 H 0.545220 -0.072829 0.812378 0.118 Uiso 0.5 1 calc R U P A -1
H4B_1 H 0.531158 0.019408 0.852367 0.118 Uiso 0.5 1 calc R U P A -1
H4C_1 H 0.605260 0.008185 0.799281 0.118 Uiso 0.5 1 calc R U P A -1
C5_2 C 0.5073(5) 0.4412(3) 0.7647(2) 0.0361(13) Uani 0.5 1 d . U P B -1
O1_2 O 0.5083(3) 0.5171(2) 0.7751(2) 0.0571(10) Uani 0.5 1 d . U P B -1
Cr01 Cr 0.500000 0.32079(3) 0.750000 0.02754(14) Uani 1 2 d S T P . .
N1 N 0.500000 0.1145(2) 0.750000 0.0689(12) Uani 1 2 d S T P . .
C1 C 0.500000 0.0197(2) 0.750000 0.0532(10) Uani 1 2 d S T P A .
Si02 Si 0.62620(4) 0.31916(4) 0.70650(3) 0.03231(16) Uani 1 1 d . . . . .
N003 N 0.72414(12) 0.32320(13) 0.74208(10) 0.0373(4) Uani 1 1 d . . . . .
C3 C 0.500000 0.1916(2) 0.750000 0.0450(9) Uani 1 2 d S T P B .
N004 N 0.66511(12) 0.31078(15) 0.62107(10) 0.0430(5) Uani 1 1 d . . . . .
O005 O 0.42886(14) 0.3295(2) 0.59823(10) 0.1022(11) Uani 1 1 d . . . . .
C006 C 0.75209(14) 0.33439(15) 0.81583(12) 0.0368(5) Uani 1 1 d . . . . .
C007 C 0.62228(15) 0.30902(18) 0.55238(12) 0.0426(6) Uani 1 1 d . . . . .
C008 C 0.74800(16) 0.41729(17) 0.84811(13) 0.0439(6) Uani 1 1 d . . . . .
C00B C 0.78494(15) 0.26201(17) 0.85309(13) 0.0412(6) Uani 1 1 d . . . . .
C00C C 0.77993(18) 0.4268(2) 0.91782(14) 0.0555(8) Uani 1 1 d . . . . .
H00C H 0.777245 0.482994 0.940463 0.067 Uiso 1 1 calc R U . . .
C00D C 0.59680(17) 0.2284(2) 0.52407(13) 0.0522(7) Uani 1 1 d . . . . .
C00E C 0.60768(16) 0.3887(2) 0.51611(13) 0.0500(7) Uani 1 1 d . . . . .
C00F C 0.81659(17) 0.2757(2) 0.92231(14) 0.0539(7) Uani 1 1 d . . . . .
H00F H 0.839881 0.227177 0.947916 0.065 Uiso 1 1 calc R U . . .
C00G C 0.78209(16) 0.31523(19) 0.68859(14) 0.0492(7) Uani 1 1 d . . . . .
H00G H 0.838712 0.314523 0.698609 0.059 Uiso 1 1 calc R U . . .
C00H C 0.81525(18) 0.3578(2) 0.95518(13) 0.0597(9) Uani 1 1 d . . . . .
C00I C 0.45619(17) 0.3238(2) 0.65560(14) 0.0561(8) Uani 1 1 d . . . . .
C00J C 0.54419(17) 0.3045(2) 0.41792(13) 0.0606(9) Uani 1 1 d . . . . .
C00K C 0.78463(18) 0.17189(17) 0.81843(17) 0.0537(7) Uani 1 1 d . . . . .
H00A H 0.804068 0.127924 0.853617 0.080 Uiso 1 1 calc R U . . .
H00B H 0.820162 0.172283 0.776919 0.080 Uiso 1 1 calc R U . . .
H00D H 0.729461 0.156869 0.802216 0.080 Uiso 1 1 calc R U . . .
C00L C 0.55723(18) 0.2277(2) 0.45651(14) 0.0601(8) Uani 1 1 d . . . . .
H00L H 0.538932 0.173157 0.436746 0.072 Uiso 1 1 calc R U . . .
C00M C 0.7117(2) 0.49583(18) 0.80842(17) 0.0627(8) Uani 1 1 d . . . . .
H00E H 0.728638 0.550466 0.832858 0.094 Uiso 1 1 calc R U . . .
H00H H 0.652607 0.491450 0.808023 0.094 Uiso 1 1 calc R U . . .
H00I H 0.730469 0.496438 0.758680 0.094 Uiso 1 1 calc R U . . .
C00N C 0.56895(17) 0.3842(2) 0.44852(14) 0.0602(8) Uani 1 1 d . . . . .
H00N H 0.559140 0.437382 0.422508 0.072 Uiso 1 1 calc R U . . .
C00O C 0.74951(16) 0.3087(2) 0.62208(14) 0.0559(8) Uani 1 1 d . . . . .
H00O H 0.780541 0.303270 0.579872 0.067 Uiso 1 1 calc R U . . .
C00Q C 0.6317(2) 0.4756(2) 0.54953(18) 0.0704(9) Uani 1 1 d . . . . .
H00J H 0.620472 0.523412 0.515017 0.106 Uiso 1 1 calc R U . . .
H00K H 0.689630 0.474799 0.562155 0.106 Uiso 1 1 calc R U . . .
H00M H 0.600757 0.485377 0.593201 0.106 Uiso 1 1 calc R U . . .
C00R C 0.8535(2) 0.3719(3) 1.02967(15) 0.0915(14) Uani 1 1 d . . . . .
H00P H 0.834198 0.326435 1.062683 0.137 Uiso 1 1 calc R U . . .
H00Q H 0.838586 0.430424 1.047655 0.137 Uiso 1 1 calc R U . . .
H00R H 0.912495 0.368017 1.026752 0.137 Uiso 1 1 calc R U . . .
C00S C 0.5045(2) 0.3006(3) 0.34355(15) 0.0838(13) Uani 1 1 d . . . . .
H00S H 0.467687 0.350904 0.337189 0.126 Uiso 1 1 calc R U . . .
H00T H 0.473974 0.245401 0.338335 0.126 Uiso 1 1 calc R U . . .
H00U H 0.546154 0.303047 0.306932 0.126 Uiso 1 1 calc R U . . .
C00U C 0.6113(3) 0.1440(2) 0.56515(18) 0.0898(14) Uani 1 1 d . . . . .
H00V H 0.594499 0.093644 0.535052 0.135 Uiso 1 1 calc R U . . .
H00W H 0.579911 0.144556 0.609280 0.135 Uiso 1 1 calc R U . . .
H00X H 0.668983 0.138638 0.577891 0.135 Uiso 1 1 calc R U . . .

loop_
_atom_site_aniso_label
_atom_site_aniso_U_11
_atom_site_aniso_U_22
_atom_site_aniso_U_33
_atom_site_aniso_U_23
_atom_site_aniso_U_13
_atom_site_aniso_U_12
C2_1 0.082(4) 0.034(3) 0.086(5) -0.012(3) 0.034(4) 0.007(3)
C3_1 0.066(4) 0.068(4) 0.101(5) -0.033(4) 0.036(4) -0.032(3)
C4_1 0.098(6) 0.048(4) 0.091(5) 0.014(4) -0.003(4) 0.019(4)
C5_2 0.052(4) 0.0311(19) 0.025(4) -0.0005(16) -0.002(3) 0.000(2)
O1_2 0.079(3) 0.0280(16) 0.063(3) -0.0062(15) -0.010(2) 0.0022(18)
Cr01 0.0395(3) 0.0235(3) 0.0197(2) 0.000 0.00210(19) 0.000
N1 0.0466(19) 0.0245(16) 0.134(4) 0.000 -0.019(2) 0.000
C1 0.049(2) 0.0237(17) 0.088(3) 0.000 0.017(2) 0.000
Si02 0.0404(3) 0.0352(3) 0.0213(3) -0.0005(2) 0.0009(2) 0.0036(2)
N003 0.0429(11) 0.0439(11) 0.0249(9) -0.0017(8) 0.0006(8) 0.0010(8)
C3 0.0350(17) 0.0326(19) 0.067(2) 0.000 -0.0105(16) 0.000
N004 0.0405(11) 0.0642(14) 0.0242(9) -0.0014(9) 0.0003(8) 0.0102(10)
O005 0.0674(14) 0.217(3) 0.0215(10) -0.0002(13) -0.0023(9) 0.0721(17)
C006 0.0428(12) 0.0410(13) 0.0266(11) -0.0020(9) -0.0017(9) -0.0117(10)
C007 0.0427(13) 0.0665(17) 0.0189(10) 0.0005(10) 0.0035(9) 0.0168(12)
C008 0.0551(15) 0.0399(13) 0.0374(13) -0.0035(10) 0.0119(11) -0.0180(11)
C00B 0.0439(13) 0.0422(13) 0.0371(12) 0.0035(10) -0.0079(10) -0.0122(11)
C00C 0.0719(18) 0.0586(17) 0.0370(14) -0.0162(12) 0.0172(12) -0.0405(15)
C00D 0.0644(17) 0.0637(18) 0.0280(12) -0.0098(12) -0.0075(11) 0.0351(14)
C00E 0.0475(14) 0.0708(19) 0.0322(13) 0.0142(12) 0.0103(10) 0.0046(13)
C00F 0.0542(16) 0.0673(19) 0.0393(14) 0.0136(13) -0.0137(12) -0.0224(14)
C00G 0.0413(13) 0.0731(19) 0.0333(13) -0.0029(12) 0.0043(10) 0.0046(13)
C00H 0.0642(18) 0.087(2) 0.0274(12) -0.0030(14) 0.0015(12) -0.0451(17)
C00I 0.0509(15) 0.089(2) 0.0287(13) -0.0017(13) 0.0049(11) 0.0357(15)
C00J 0.0489(15) 0.111(3) 0.0219(12) 0.0031(14) 0.0008(10) 0.0337(16)
C00K 0.0547(16) 0.0399(15) 0.0654(18) 0.0023(13) -0.0168(14) -0.0037(12)
C00L 0.0666(18) 0.084(2) 0.0294(13) -0.0188(13) -0.0117(12) 0.0365(16)
C00M 0.091(2) 0.0374(15) 0.0607(18) -0.0011(13) 0.0225(16) -0.0088(15)
C00N 0.0543(16) 0.094(2) 0.0328(13) 0.0237(15) 0.0087(12) 0.0161(16)
C00O 0.0439(14) 0.092(2) 0.0323(13) -0.0039(13) 0.0028(11) 0.0151(14)
C00Q 0.081(2) 0.069(2) 0.0620(19) 0.0238(17) 0.0036(16) -0.0191(17)
C00R 0.091(3) 0.153(4) 0.0301(14) -0.0072(19) -0.0055(15) -0.070(3)
C00S 0.069(2) 0.158(4) 0.0244(13) 0.0026(17) -0.0059(13) 0.045(2)
C00U 0.152(4) 0.0529(19) 0.062(2) -0.0209(16) -0.049(2) 0.050(2)

loop_
_atom_type_symbol
_atom_type_description
_atom_type_scat_dispersion_real
_atom_type_scat_dispersion_imag
_atom_type_scat_source
C C 0.0181 0.0091 'International Tables Vol C Tables 4.2.6.8 and 6.1.1.4'
H H 0.0000 0.0000 'International Tables Vol C Tables 4.2.6.8 and 6.1.1.4'
N N 0.0311 0.0180 'International Tables Vol C Tables 4.2.6.8 and 6.1.1.4'
O O 0.0492 0.0322 'International Tables Vol C Tables 4.2.6.8 and 6.1.1.4'
Si Si 0.2541 0.3302 'International Tables Vol C Tables 4.2.6.8 and 6.1.1.4'
Cr Cr -0.1635 2.4439 'International Tables Vol C Tables 4.2.6.8 and 6.1.1.4'

loop_
_geom_angle_atom_site_label_1
_geom_angle_atom_site_label_2
_geom_angle_atom_site_label_3
_geom_angle
_geom_angle_site_symmetry_1
_geom_angle_site_symmetry_3
_geom_angle_publ_flag
C1 C2_1 H2A_1 109.5 . . ?
C1 C2_1 H2B_1 109.5 . . ?
H2A_1 C2_1 H2B_1 109.5 . . ?
C1 C2_1 H2C_1 109.5 . . ?
H2A_1 C2_1 H2C_1 109.5 . . ?
H2B_1 C2_1 H2C_1 109.5 . . ?
C1 C3_1 H3A_1 109.5 . . ?
C1 C3_1 H3B_1 109.5 . . ?
H3A_1 C3_1 H3B_1 109.5 . . ?
C1 C3_1 H3C_1 109.5 . . ?
H3A_1 C3_1 H3C_1 109.5 . . ?
H3B_1 C3_1 H3C_1 109.5 . . ?
C1 C4_1 H4A_1 109.5 . . ?
C1 C4_1 H4B_1 109.5 . . ?
H4A_1 C4_1 H4B_1 109.5 . . ?
C1 C4_1 H4C_1 109.5 . . ?
H4A_1 C4_1 H4C_1 109.5 . . ?
H4B_1 C4_1 H4C_1 109.5 . . ?
O1_2 C5_2 Cr01 176.9(8) . . ?
C5_2 Cr01 C00I 79.39(15) . 2_656 ?
C5_2 Cr01 C00I 97.82(15) . . ?
C00I Cr01 C00I 177.2(2) 2_656 . ?
C5_2 Cr01 C3 170.78(11) . . ?
C00I Cr01 C3 91.40(10) 2_656 . ?
C00I Cr01 C3 91.40(10) . . ?
C5_2 Cr01 Si02 90.4(3) . . ?
C00I Cr01 Si02 89.70(8) 2_656 . ?
C00I Cr01 Si02 90.33(8) . . ?
C3 Cr01 Si02 89.37(2) . . ?
C5_2 Cr01 Si02 90.9(3) . 2_656 ?
C00I Cr01 Si02 90.33(8) 2_656 2_656 ?
C00I Cr01 Si02 89.70(8) . 2_656 ?
C3 Cr01 Si02 89.37(2) . 2_656 ?
Si02 Cr01 Si02 178.75(4) . 2_656 ?
C3 N1 C1 180.0 . . ?
C4_1 C1 N1 107.8(3) . . ?
C4_1 C1 C3_1 116.3(5) . . ?
N1 C1 C3_1 103.0(3) . . ?
C4_1 C1 C2_1 111.6(4) . . ?
N1 C1 C2_1 113.0(3) . . ?
C3_1 C1 C2_1 105.1(4) . . ?
N004 Si02 N003 89.12(10) . . ?
N004 Si02 Cr01 134.22(7) . . ?
N003 Si02 Cr01 136.65(7) . . ?
C00G N003 C006 118.2(2) . . ?
C00G N003 Si02 112.16(16) . . ?
C006 N003 Si02 129.66(16) . . ?
N1 C3 Cr01 180.0 . . ?
C00O N004 C007 118.7(2) . . ?
C00O N004 Si02 112.66(16) . . ?
C007 N004 Si02 128.61(16) . . ?
C008 C006 C00B 121.1(2) . . ?
C008 C006 N003 119.7(2) . . ?
C00B C006 N003 119.2(2) . . ?
C00D C007 C00E 121.9(2) . . ?
C00D C007 N004 119.2(2) . . ?
C00E C007 N004 118.9(2) . . ?
C00C C008 C006 118.1(3) . . ?
C00C C008 C00M 120.4(3) . . ?
C006 C008 C00M 121.5(2) . . ?
C00F C00B C006 118.2(2) . . ?
C00F C00B C00K 121.7(2) . . ?
C006 C00B C00K 120.1(2) . . ?
C00H C00C C008 122.4(3) . . ?
C00H C00C H00C 118.8 . . ?
C008 C00C H00C 118.8 . . ?
C007 C00D C00L 118.4(3) . . ?
C007 C00D C00U 120.8(2) . . ?
C00L C00D C00U 120.8(3) . . ?
C00N C00E C007 117.4(3) . . ?
C00N C00E C00Q 121.5(3) . . ?
C007 C00E C00Q 121.1(2) . . ?
C00H C00F C00B 122.0(3) . . ?
C00H C00F H00F 119.0 . . ?
C00B C00F H00F 119.0 . . ?
C00O C00G N003 113.1(2) . . ?
C00O C00G H00G 123.5 . . ?
N003 C00G H00G 123.5 . . ?
C00C C00H C00F 118.2(2) . . ?
C00C C00H C00R 120.8(3) . . ?
C00F C00H C00R 121.0(3) . . ?
O005 C00I Cr01 177.1(3) . . ?
C00L C00J C00N 118.6(2) . . ?
C00L C00J C00S 119.9(3) . . ?
C00N C00J C00S 121.4(3) . . ?
C00B C00K H00A 109.5 . . ?
C00B C00K H00B 109.5 . . ?
H00A C00K H00B 109.5 . . ?
C00B C00K H00D 109.5 . . ?
H00A C00K H00D 109.5 . . ?
H00B C00K H00D 109.5 . . ?
C00J C00L C00D 121.5(3) . . ?
C00J C00L H00L 119.3 . . ?
C00D C00L H00L 119.3 . . ?
C008 C00M H00E 109.5 . . ?
C008 C00M H00H 109.5 . . ?
H00E C00M H00H 109.5 . . ?
C008 C00M H00I 109.5 . . ?
H00E C00M H00I 109.5 . . ?
H00H C00M H00I 109.5 . . ?
C00J C00N C00E 122.2(3) . . ?
C00J C00N H00N 118.9 . . ?
C00E C00N H00N 118.9 . . ?
C00G C00O N004 113.0(2) . . ?
C00G C00O H00O 123.5 . . ?
N004 C00O H00O 123.5 . . ?
C00E C00Q H00J 109.5 . . ?
C00E C00Q H00K 109.5 . . ?
H00J C00Q H00K 109.5 . . ?
C00E C00Q H00M 109.5 . . ?
H00J C00Q H00M 109.5 . . ?
H00K C00Q H00M 109.5 . . ?
C00H C00R H00P 109.5 . . ?
C00H C00R H00Q 109.5 . . ?
H00P C00R H00Q 109.5 . . ?
C00H C00R H00R 109.5 . . ?
H00P C00R H00R 109.5 . . ?
H00Q C00R H00R 109.5 . . ?
C00J C00S H00S 109.5 . . ?
C00J C00S H00T 109.5 . . ?
H00S C00S H00T 109.5 . . ?
C00J C00S H00U 109.5 . . ?
H00S C00S H00U 109.5 . . ?
H00T C00S H00U 109.5 . . ?
C00D C00U H00V 109.5 . . ?
C00D C00U H00W 109.5 . . ?
H00V C00U H00W 109.5 . . ?
C00D C00U H00X 109.5 . . ?
H00V C00U H00X 109.5 . . ?
H00W C00U H00X 109.5 . . ?

loop_
_geom_bond_atom_site_label_1
_geom_bond_atom_site_label_2
_geom_bond_distance
_geom_bond_site_symmetry_2
_geom_bond_publ_flag
C2_1 C1 1.620(6) . ?
C2_1 H2A_1 0.9800 . ?
C2_1 H2B_1 0.9800 . ?
C2_1 H2C_1 0.9800 . ?
C3_1 C1 1.539(6) . ?
C3_1 H3A_1 0.9800 . ?
C3_1 H3B_1 0.9800 . ?
C3_1 H3C_1 0.9800 . ?
C4_1 C1 1.394(7) . ?
C4_1 H4A_1 0.9800 . ?
C4_1 H4B_1 0.9800 . ?
C4_1 H4C_1 0.9800 . ?
C5_2 O1_2 1.166(5) . ?
C5_2 Cr01 1.846(4) . ?
Cr01 C00I 1.877(3) 2_656 ?
Cr01 C00I 1.877(3) . ?
Cr01 C3 1.956(3) . ?
Cr01 Si02 2.2571(6) . ?
Cr01 Si02 2.2571(6) 2_656 ?
N1 C3 1.167(4) . ?
N1 C1 1.434(4) . ?
Si02 N004 1.729(2) . ?
Si02 N003 1.734(2) . ?
N003 C00G 1.402(3) . ?
N003 C006 1.441(3) . ?
N004 C00O 1.396(3) . ?
N004 C007 1.441(3) . ?
O005 C00I 1.148(3) . ?
C006 C008 1.392(3) . ?
C006 C00B 1.398(3) . ?
C007 C00D 1.389(4) . ?
C007 C00E 1.398(4) . ?
C008 C00C 1.390(4) . ?
C008 C00M 1.514(4) . ?
C00B C00F 1.388(3) . ?
C00B C00K 1.508(4) . ?
C00C C00H 1.375(5) . ?
C00C H00C 0.9500 . ?
C00D C00L 1.398(3) . ?
C00D C00U 1.504(4) . ?
C00E C00N 1.393(4) . ?
C00E C00Q 1.504(4) . ?
C00F C00H 1.385(4) . ?
C00F H00F 0.9500 . ?
C00G C00O 1.336(4) . ?
C00G H00G 0.9500 . ?
C00H C00R 1.519(4) . ?
C00J C00L 1.378(4) . ?
C00J C00N 1.390(5) . ?
C00J C00S 1.512(4) . ?
C00K H00A 0.9800 . ?
C00K H00B 0.9800 . ?
C00K H00D 0.9800 . ?
C00L H00L 0.9500 . ?
C00M H00E 0.9800 . ?
C00M H00H 0.9800 . ?
C00M H00I 0.9800 . ?
C00N H00N 0.9500 . ?
C00O H00O 0.9500 . ?
C00Q H00J 0.9800 . ?
C00Q H00K 0.9800 . ?
C00Q H00M 0.9800 . ?
C00R H00P 0.9800 . ?
C00R H00Q 0.9800 . ?
C00R H00R 0.9800 . ?
C00S H00S 0.9800 . ?
C00S H00T 0.9800 . ?
C00S H00U 0.9800 . ?
C00U H00V 0.9800 . ?
C00U H00W 0.9800 . ?
C00U H00X 0.9800 . ?
